data_2209292
loop_
_publ_author_name
'Andreas Decken'
'Johanna M. Blacquiere'
'Christopher M. Vogels'
'Stephen A. Westcott'

_publ_section_title
<i>N</i>-[(Benzylcarbamoyl)(phenyl)methyl]-<i>N</i>-[3-(4,4,5,5-tetramethyl-1,3,2-dioxaborolan-2-yl)phenyl]benzamide
_journal_coeditor_code RZ2028
_journal_issue 6
_journal_name_full 'Acta Crystallographica Section E'
_journal_page_first o2207
_journal_page_last o2208
_journal_paper_doi 10.1107/S1600536806016126
_journal_volume 62
_journal_year 2006
_chemical_formula_iupac 'C34 H35 B N2 O4'
_chemical_formula_moiety 'C34 H35 B N2 O4'
_chemical_formula_sum 'C34 H35 B N2 O4'
_chemical_formula_weight 546.45
_chemical_name_systematic
;
N-[(Benzylcarbamoyl)(phenyl)methyl]-N-[3-(4,4,5,5-tetramethyl-1,3,2-
dioxaborolan-2-yl)phenyl]benzamide
;
_space_group_IT_number 2
_symmetry_cell_setting triclinic
_symmetry_space_group_name_Hall '-P 1'
_symmetry_space_group_name_H-M 'P -1'
_atom_sites_solution_hydrogens difmap
_atom_sites_solution_primary direct
_atom_sites_solution_secondary difmap
_audit_creation_method SHELXL97
_cell_angle_alpha 74.377(4)
_cell_angle_beta 82.844(3)
_cell_angle_gamma 75.982(3)
_cell_formula_units_Z 2
_cell_length_a 11.439(2)
_cell_length_b 11.648(2)
_cell_length_c 12.055(2)
_cell_measurement_reflns_used 4621
_cell_measurement_temperature 198.0(10)
_cell_measurement_theta_max 28.17
_cell_measurement_theta_min 2.22
_cell_volume 1497.8(4)
_computing_cell_refinement 'SAINT (Bruker, 2003'
_computing_data_collection 'SMART (Bruker, 1999)'
_computing_data_reduction SAINT
_computing_molecular_graphics 'SHELXTL (Sheldrick, 2000)'
_computing_publication_material SHELXTL
_computing_structure_refinement 'SHELXL97 (Sheldrick, 1997)'
_computing_structure_solution 'SHELXS97 (Sheldrick, 1997)'
_diffrn_ambient_temperature 198.0(10)
_diffrn_measured_fraction_theta_full 0.992
_diffrn_measured_fraction_theta_max 0.936
_diffrn_measurement_device_type 'Bruker AXS SMART1000/P4 CCD area-detector'
_diffrn_measurement_method '\f and \w'
_diffrn_radiation_monochromator graphite
_diffrn_radiation_type MoK\a
_diffrn_radiation_wavelength 0.71073
_diffrn_reflns_av_R_equivalents 0.0288
_diffrn_reflns_av_sigmaI/netI 0.0524
_diffrn_reflns_limit_h_max 14
_diffrn_reflns_limit_h_min -14
_diffrn_reflns_limit_k_max 14
_diffrn_reflns_limit_k_min -15
_diffrn_reflns_limit_l_max 15
_diffrn_reflns_limit_l_min -14
_diffrn_reflns_number 10043
_diffrn_reflns_theta_full 25.00
_diffrn_reflns_theta_max 27.49
_diffrn_reflns_theta_min 1.76
_diffrn_standards_decay_% 0
_diffrn_standards_interval_count 0
_diffrn_standards_interval_time 0
_diffrn_standards_number 0
_exptl_absorpt_coefficient_mu 0.079
_exptl_absorpt_correction_type none
_exptl_crystal_colour Colorless
_exptl_crystal_density_diffrn 1.212
_exptl_crystal_density_method 'not measured'
_exptl_crystal_description Plate
_exptl_crystal_F_000 580
_exptl_crystal_size_max 0.50
_exptl_crystal_size_mid 0.225
_exptl_crystal_size_min 0.075
_refine_diff_density_max 0.409
_refine_diff_density_min -0.247
_refine_ls_extinction_method none
_refine_ls_goodness_of_fit_ref 0.985
_refine_ls_hydrogen_treatment refall
_refine_ls_matrix_type full
_refine_ls_number_parameters 510
_refine_ls_number_reflns 6445
_refine_ls_number_restraints 0
_refine_ls_restrained_S_all 0.985
_refine_ls_R_factor_all 0.0851
_refine_ls_R_factor_gt 0.0574
_refine_ls_shift/su_max 0.000
_refine_ls_shift/su_mean 0.000
_refine_ls_structure_factor_coef Fsqd
_refine_ls_weighting_details 'calc w = 1/[\s^2^(Fo^2^)+(0.1093P)^2^] where P=(Fo^2^+2Fc^2^)/3'
_refine_ls_weighting_scheme calc
_refine_ls_wR_factor_gt 0.1512
_refine_ls_wR_factor_ref 0.1645
_reflns_number_gt 4461
_reflns_number_total 6445
_reflns_threshold_expression I>2\s(I)
_cod_data_source_file rz2028.cif
_cod_data_source_block I
_cod_depositor_comments
;
The following automatic conversions were performed:
'_geom_bond_publ_flag' value 'Y' changed to 'y' according to
'/home/saulius/struct/CIF-dictionaries/cif_core.dic' dictionary named
'cif_core.dic' version 2.4.1 from 2010-06-29 (3
times).

'_geom_angle_publ_flag' value 'Y' changed to 'y' according to
'/home/saulius/struct/CIF-dictionaries/cif_core.dic' dictionary named
'cif_core.dic' version 2.4.1 from 2010-06-29 (3 times).

Automatic conversion script
Id: cif_fix_enum 1527 2010-12-29 10:47:43Z saulius 

The following automatic conversions were performed:

'_geom_bond_publ_flag' value 'Y' changed to 'y' according to
/home/saulius/struct/CIF-dictionaries/cif_core.dic dictionary named
'cif_core.dic' version 2.4.1 from 2010-06-29 (3
times).

'_geom_angle_publ_flag' value 'Y' changed to 'y' according
to /home/saulius/struct/CIF-dictionaries/cif_core.dic dictionary
named 'cif_core.dic' version 2.4.1 from 2010-06-29 (3 times).

Automatic conversion script
Id: cif_fix_values 1715 2011-07-08 13:25:40Z adriana 
;
_cod_database_code 2209292
_cod_database_fobs_code 2209292

loop_
_symmetry_equiv_pos_as_xyz
'x, y, z'
'-x, -y, -z'

loop_
_atom_site_type_symbol
_atom_site_label
_atom_site_fract_x
_atom_site_fract_y
_atom_site_fract_z
_atom_site_U_iso_or_equiv
_atom_site_adp_type
_atom_site_calc_flag
_atom_site_occupancy
B B 0.79418(18) 0.60270(18) 0.61870(17) 0.0326(4) Uani d 1
C C1 0.74000(15) 0.87280(14) 0.97909(14) 0.0284(4) Uani d 1
C C2 0.87412(15) 0.85763(15) 0.95720(15) 0.0318(4) Uani d 1
C C3 0.93274(18) 0.85776(19) 0.84911(18) 0.0427(5) Uani d 1
C C4 1.05730(19) 0.8515(2) 0.8341(2) 0.0539(6) Uani d 1
C C5 1.1217(2) 0.8449(2) 0.9258(2) 0.0536(6) Uani d 1
C C6 1.06311(19) 0.84623(18) 1.0321(2) 0.0486(5) Uani d 1
C C7 0.93983(17) 0.85413(16) 1.04836(17) 0.0378(4) Uani d 1
C C8 0.55124(15) 0.81918(15) 0.96589(14) 0.0273(3) Uani d 1
C C9 0.51627(15) 0.75400(15) 1.08962(15) 0.0299(4) Uani d 1
C C10 0.34368(19) 0.73533(19) 1.23167(17) 0.0401(4) Uani d 1
C C11 0.28905(16) 0.81946(16) 1.30896(15) 0.0349(4) Uani d 1
C C12 0.18470(19) 0.8036(2) 1.37751(19) 0.0482(5) Uani d 1
C C13 0.1368(2) 0.8768(3) 1.4527(2) 0.0619(7) Uani d 1
C C14 0.1923(3) 0.9662(2) 1.4608(2) 0.0602(6) Uani d 1
C C15 0.2960(2) 0.9831(2) 1.39356(19) 0.0541(6) Uani d 1
C C16 0.3440(2) 0.91059(18) 1.31790(18) 0.0440(5) Uani d 1
C C17 0.49106(15) 0.78263(15) 0.87921(14) 0.0296(4) Uani d 1
C C18 0.48251(19) 0.66239(17) 0.89220(18) 0.0423(5) Uani d 1
C C19 0.4303(2) 0.6316(2) 0.8094(2) 0.0540(6) Uani d 1
C C20 0.3867(2) 0.7198(2) 0.7137(2) 0.0561(6) Uani d 1
C C21 0.3934(2) 0.8395(2) 0.70077(19) 0.0517(5) Uani d 1
C C22 0.44433(17) 0.87087(18) 0.78354(16) 0.0375(4) Uani d 1
C C23 0.74917(15) 0.69209(14) 0.90590(14) 0.0279(4) Uani d 1
C C24 0.80657(16) 0.58812(16) 0.98274(16) 0.0333(4) Uani d 1
C C25 0.86347(18) 0.48576(17) 0.94250(16) 0.0374(4) Uani d 1
C C26 0.86058(17) 0.48739(16) 0.82746(16) 0.0356(4) Uani d 1
C C27 0.80438(15) 0.59170(15) 0.74889(15) 0.0318(4) Uani d 1
C C28 0.74979(16) 0.69437(16) 0.79054(15) 0.0309(4) Uani d 1
C C29 0.77332(18) 0.69142(17) 0.42790(15) 0.0394(4) Uani d 1
C C30 0.76910(17) 0.55409(17) 0.45401(15) 0.0374(4) Uani d 1
C C31 0.8973(2) 0.7143(2) 0.3765(2) 0.0525(5) Uani d 1
C C32 0.6743(3) 0.7802(3) 0.3573(2) 0.0629(7) Uani d 1
C C33 0.8464(2) 0.4848(2) 0.3721(2) 0.0507(5) Uani d 1
C C34 0.6411(2) 0.5328(3) 0.4675(2) 0.0570(6) Uani d 1
N N1 0.68398(12) 0.79888(12) 0.94462(12) 0.0276(3) Uani d 1
N N2 0.40114(15) 0.79426(15) 1.12438(14) 0.0391(4) Uani d 1
O O1 0.68169(11) 0.95204(11) 1.02720(11) 0.0380(3) Uani d 1
O O2 0.58676(11) 0.67034(11) 1.14904(10) 0.0390(3) Uani d 1
O O3 0.75879(13) 0.71295(11) 0.54333(11) 0.0416(3) Uani d 1
O O4 0.81625(11) 0.50564(11) 0.56925(10) 0.0360(3) Uani d 1
H H2 0.358(2) 0.858(2) 1.0817(18) 0.042(6) Uiso d 1
H H3 0.883(2) 0.8642(19) 0.7853(19) 0.051(6) Uiso d 1
H H4 1.098(2) 0.849(2) 0.757(2) 0.070(7) Uiso d 1
H H5 1.208(3) 0.840(2) 0.911(2) 0.075(8) Uiso d 1
H H6 1.104(2) 0.841(2) 1.095(2) 0.060(7) Uiso d 1
H H7 0.8959(17) 0.8594(17) 1.1231(17) 0.034(5) Uiso d 1
H H8 0.5190(16) 0.9050(17) 0.9583(14) 0.028(4) Uiso d 1
H H10A 0.409(2) 0.672(2) 1.2696(18) 0.050(6) Uiso d 1
H H10B 0.279(2) 0.7063(19) 1.2159(18) 0.052(6) Uiso d 1
H H11 0.338(2) 1.049(2) 1.397(2) 0.069(7) Uiso d 1
H H12 0.151(2) 0.736(2) 1.376(2) 0.070(8) Uiso d 1
H H13 0.073(3) 0.862(2) 1.500(2) 0.075(8) Uiso d 1
H H14 0.156(2) 1.017(2) 1.515(2) 0.071(7) Uiso d 1
H H15 0.415(2) 0.920(2) 1.271(2) 0.055(6) Uiso d 1
H H18 0.518(2) 0.596(2) 0.958(2) 0.059(7) Uiso d 1
H H19 0.425(2) 0.551(2) 0.819(2) 0.064(7) Uiso d 1
H H20 0.349(3) 0.699(2) 0.656(2) 0.080(8) Uiso d 1
H H21 0.365(2) 0.902(2) 0.629(2) 0.072(8) Uiso d 1
H H22 0.4454(19) 0.959(2) 0.7737(17) 0.049(6) Uiso d 1
H H24 0.8033(17) 0.5840(17) 1.0650(17) 0.036(5) Uiso d 1
H H25 0.8995(18) 0.4123(18) 0.9956(16) 0.037(5) Uiso d 1
H H26 0.8988(19) 0.4120(18) 0.8001(17) 0.042(5) Uiso d 1
H H28 0.7069(17) 0.7704(17) 0.7386(15) 0.031(5) Uiso d 1
H H31A 0.914(2) 0.706(2) 0.296(2) 0.055(6) Uiso d 1
H H31B 0.894(2) 0.804(2) 0.374(2) 0.073(8) Uiso d 1
H H31C 0.966(2) 0.652(2) 0.426(2) 0.057(6) Uiso d 1
H H32A 0.595(2) 0.772(2) 0.404(2) 0.065(7) Uiso d 1
H H32B 0.678(2) 0.760(2) 0.279(2) 0.078(8) Uiso d 1
H H32C 0.680(3) 0.870(3) 0.344(3) 0.098(10) Uiso d 1
H H33A 0.841(2) 0.399(3) 0.398(2) 0.071(8) Uiso d 1
H H33B 0.819(3) 0.520(2) 0.297(2) 0.078(8) Uiso d 1
H H33C 0.930(2) 0.486(2) 0.3733(19) 0.054(6) Uiso d 1
H H34A 0.590(2) 0.584(2) 0.523(2) 0.074(8) Uiso d 1
H H34B 0.647(2) 0.440(2) 0.504(2) 0.063(7) Uiso d 1
H H34C 0.609(3) 0.562(3) 0.388(3) 0.089(9) Uiso d 1

loop_
_atom_site_aniso_label
_atom_site_aniso_U_11
_atom_site_aniso_U_22
_atom_site_aniso_U_33
_atom_site_aniso_U_12
_atom_site_aniso_U_13
_atom_site_aniso_U_23
B 0.0277(10) 0.0350(10) 0.0384(11) -0.0076(8) -0.0035(8) -0.0134(8)
C1 0.0298(9) 0.0276(8) 0.0301(8) -0.0084(7) -0.0074(7) -0.0064(7)
C2 0.0299(9) 0.0258(8) 0.0424(10) -0.0094(7) -0.0088(7) -0.0071(7)
C3 0.0367(11) 0.0514(12) 0.0455(11) -0.0176(9) -0.0024(9) -0.0141(9)
C4 0.0368(12) 0.0639(14) 0.0658(15) -0.0196(10) 0.0052(11) -0.0203(12)
C5 0.0295(11) 0.0505(12) 0.0844(17) -0.0123(9) -0.0086(11) -0.0175(11)
C6 0.0400(11) 0.0399(11) 0.0694(15) -0.0123(9) -0.0256(11) -0.0066(10)
C7 0.0372(10) 0.0334(9) 0.0457(11) -0.0108(8) -0.0142(9) -0.0065(8)
C8 0.0245(8) 0.0255(8) 0.0340(9) -0.0046(6) -0.0058(6) -0.0097(7)
C9 0.0273(9) 0.0299(8) 0.0374(9) -0.0070(7) -0.0068(7) -0.0137(7)
C10 0.0337(10) 0.0414(10) 0.0446(11) -0.0115(9) -0.0004(8) -0.0075(9)
C11 0.0296(9) 0.0364(9) 0.0372(9) -0.0085(7) -0.0055(7) -0.0041(7)
C12 0.0370(11) 0.0567(13) 0.0551(13) -0.0168(10) 0.0051(9) -0.0185(10)
C13 0.0444(13) 0.0832(18) 0.0609(15) -0.0109(13) 0.0079(12) -0.0303(13)
C14 0.0702(17) 0.0573(14) 0.0503(13) 0.0068(12) -0.0154(12) -0.0220(11)
C15 0.0765(17) 0.0414(11) 0.0477(12) -0.0157(11) -0.0237(12) -0.0052(9)
C16 0.0459(12) 0.0447(11) 0.0433(11) -0.0194(9) -0.0081(9) -0.0035(9)
C17 0.0264(8) 0.0315(8) 0.0348(9) -0.0091(7) -0.0050(7) -0.0106(7)
C18 0.0496(12) 0.0333(10) 0.0500(11) -0.0141(9) -0.0151(9) -0.0104(9)
C19 0.0580(14) 0.0472(12) 0.0726(15) -0.0190(11) -0.0158(12) -0.0290(11)
C20 0.0520(13) 0.0746(16) 0.0593(14) -0.0209(11) -0.0182(11) -0.0332(12)
C21 0.0514(13) 0.0650(14) 0.0437(11) -0.0156(11) -0.0215(10) -0.0107(10)
C22 0.0348(10) 0.0388(10) 0.0409(10) -0.0120(8) -0.0129(8) -0.0053(8)
C23 0.0257(8) 0.0279(8) 0.0338(9) -0.0076(6) -0.0039(7) -0.0111(7)
C24 0.0335(9) 0.0347(9) 0.0335(9) -0.0071(7) -0.0070(7) -0.0100(7)
C25 0.0410(11) 0.0295(9) 0.0389(10) -0.0023(8) -0.0088(8) -0.0058(8)
C26 0.0359(10) 0.0309(9) 0.0423(10) -0.0044(7) -0.0035(8) -0.0150(8)
C27 0.0290(9) 0.0337(9) 0.0367(9) -0.0090(7) -0.0031(7) -0.0131(7)
C28 0.0289(9) 0.0307(9) 0.0335(9) -0.0064(7) -0.0054(7) -0.0075(7)
C29 0.0421(11) 0.0435(10) 0.0343(10) -0.0064(8) -0.0106(8) -0.0117(8)
C30 0.0364(10) 0.0461(10) 0.0346(9) -0.0108(8) -0.0076(8) -0.0141(8)
C31 0.0584(15) 0.0542(13) 0.0470(13) -0.0237(11) 0.0007(11) -0.0079(10)
C32 0.0666(18) 0.0607(16) 0.0567(15) 0.0070(13) -0.0278(13) -0.0149(12)
C33 0.0614(16) 0.0541(13) 0.0409(12) -0.0139(11) -0.0024(11) -0.0184(10)
C34 0.0456(13) 0.0780(17) 0.0582(14) -0.0284(12) -0.0101(11) -0.0187(13)
N1 0.0254(7) 0.0279(7) 0.0326(7) -0.0067(6) -0.0049(6) -0.0107(6)
N2 0.0311(8) 0.0407(9) 0.0397(9) -0.0025(7) -0.0021(7) -0.0048(7)
O1 0.0341(7) 0.0367(7) 0.0509(8) -0.0073(5) -0.0089(6) -0.0215(6)
O2 0.0335(7) 0.0414(7) 0.0376(7) -0.0026(6) -0.0072(5) -0.0051(6)
O3 0.0514(8) 0.0382(7) 0.0374(7) -0.0056(6) -0.0088(6) -0.0142(6)
O4 0.0386(7) 0.0389(7) 0.0345(6) -0.0086(5) -0.0064(5) -0.0142(5)

loop_
_atom_type_symbol
_atom_type_description
_atom_type_scat_dispersion_real
_atom_type_scat_dispersion_imag
_atom_type_scat_source
C C 0.0033 0.0016 'International Tables Vol C Tables 4.2.6.8 and 6.1.1.4'
H H 0.0000 0.0000 'International Tables Vol C Tables 4.2.6.8 and 6.1.1.4'
B B 0.0013 0.0007 'International Tables Vol C Tables 4.2.6.8 and 6.1.1.4'
N N 0.0061 0.0033 'International Tables Vol C Tables 4.2.6.8 and 6.1.1.4'
O O 0.0106 0.0060 'International Tables Vol C Tables 4.2.6.8 and 6.1.1.4'

loop_
_geom_angle_atom_site_label_1
_geom_angle_atom_site_label_2
_geom_angle_atom_site_label_3
_geom_angle
_geom_angle_publ_flag
O3 B O4 113.73(16) y
O3 B C27 121.52(16) y
O4 B C27 124.74(17) y
O1 C1 N1 120.84(15) ?
O1 C1 C2 120.07(14) ?
N1 C1 C2 119.08(14) ?
C3 C2 C7 119.39(17) ?
C3 C2 C1 123.03(16) ?
C7 C2 C1 117.33(16) ?
C2 C3 C4 119.5(2) ?
C2 C3 H3 117.5(13) ?
C4 C3 H3 122.9(13) ?
C5 C4 C3 120.4(2) ?
C5 C4 H4 121.2(15) ?
C3 C4 H4 118.4(15) ?
C6 C5 C4 119.8(2) ?
C6 C5 H5 123.0(16) ?
C4 C5 H5 117.2(16) ?
C5 C6 C7 120.7(2) ?
C5 C6 H6 121.5(15) ?
C7 C6 H6 117.7(15) ?
C6 C7 C2 120.10(19) ?
C6 C7 H7 121.6(11) ?
C2 C7 H7 118.3(11) ?
N1 C8 C17 112.87(13) ?
N1 C8 C9 111.04(13) ?
C17 C8 C9 110.76(13) ?
N1 C8 H8 108.6(11) ?
C17 C8 H8 106.7(10) ?
C9 C8 H8 106.6(10) ?
O2 C9 N2 123.69(17) ?
O2 C9 C8 122.48(15) ?
N2 C9 C8 113.80(15) ?
N2 C10 C11 113.84(16) ?
N2 C10 H10A 104.2(13) ?
C11 C10 H10A 109.6(12) ?
N2 C10 H10B 109.8(13) ?
C11 C10 H10B 105.5(13) ?
H10A C10 H10B 114.2(19) ?
C12 C11 C16 118.29(18) ?
C12 C11 C10 120.13(17) ?
C16 C11 C10 121.51(17) ?
C13 C12 C11 120.6(2) ?
C13 C12 H12 121.3(15) ?
C11 C12 H12 117.9(15) ?
C14 C13 C12 120.4(2) ?
C14 C13 H13 119.8(18) ?
C12 C13 H13 119.5(18) ?
C13 C14 C15 119.7(2) ?
C13 C14 H14 118.7(16) ?
C15 C14 H14 121.6(16) ?
C14 C15 C16 120.1(2) ?
C14 C15 H11 121.8(14) ?
C16 C15 H11 118.1(14) ?
C15 C16 C11 120.8(2) ?
C15 C16 H15 121.8(14) ?
C11 C16 H15 117.4(14) ?
C22 C17 C18 118.76(16) ?
C22 C17 C8 119.31(15) ?
C18 C17 C8 121.93(16) ?
C19 C18 C17 120.4(2) ?
C19 C18 H18 118.5(14) ?
C17 C18 H18 121.0(14) ?
C20 C19 C18 120.1(2) ?
C20 C19 H19 120.7(15) ?
C18 C19 H19 119.2(15) ?
C19 C20 C21 119.97(19) ?
C19 C20 H20 120.7(16) ?
C21 C20 H20 119.3(16) ?
C20 C21 C22 120.1(2) ?
C20 C21 H21 119.1(15) ?
C22 C21 H21 120.7(15) ?
C21 C22 C17 120.62(18) ?
C21 C22 H22 118.6(12) ?
C17 C22 H22 120.7(12) ?
C28 C23 C24 120.30(15) ?
C28 C23 N1 118.54(15) ?
C24 C23 N1 121.13(14) ?
C23 C24 C25 119.10(16) ?
C23 C24 H24 121.0(11) ?
C25 C24 H24 119.7(11) ?
C26 C25 C24 120.31(17) ?
C26 C25 H25 119.9(11) ?
C24 C25 H25 119.6(11) ?
C25 C26 C27 121.24(16) ?
C25 C26 H26 119.7(11) ?
C27 C26 H26 119.1(11) ?
C26 C27 C28 117.58(16) ?
C26 C27 B 125.40(15) ?
C28 C27 B 117.00(16) ?
C23 C28 C27 121.43(16) ?
C23 C28 H28 117.7(10) ?
C27 C28 H28 120.8(10) ?
O3 C29 C32 108.37(17) ?
O3 C29 C31 106.57(16) ?
C32 C29 C31 110.8(2) ?
O3 C29 C30 102.35(14) ?
C32 C29 C30 115.92(18) ?
C31 C29 C30 112.04(17) ?
O4 C30 C33 109.28(16) ?
O4 C30 C34 105.99(16) ?
C33 C30 C34 110.16(18) ?
O4 C30 C29 102.07(13) ?
C33 C30 C29 115.25(17) ?
C34 C30 C29 113.32(18) ?
C29 C31 H31A 112.3(14) ?
C29 C31 H31B 105.5(15) ?
H31A C31 H31B 107.2(19) ?
C29 C31 H31C 110.2(13) ?
H31A C31 H31C 108.2(18) ?
H31B C31 H31C 114(2) ?
C29 C32 H32A 107.0(14) ?
C29 C32 H32B 109.3(15) ?
H32A C32 H32B 112(2) ?
C29 C32 H32C 112.8(18) ?
H32A C32 H32C 106(2) ?
H32B C32 H32C 109(2) ?
C30 C33 H33A 108.9(14) ?
C30 C33 H33B 109.2(16) ?
H33A C33 H33B 111(2) ?
C30 C33 H33C 110.8(13) ?
H33A C33 H33C 106(2) ?
H33B C33 H33C 111(2) ?
C30 C34 H34A 108.0(15) ?
C30 C34 H34B 107.3(14) ?
H34A C34 H34B 110.0(19) ?
C30 C34 H34C 106.7(17) ?
H34A C34 H34C 111(2) ?
H34B C34 H34C 113(2) ?
C1 N1 C23 122.91(14) ?
C1 N1 C8 117.04(13) ?
C23 N1 C8 119.32(12) ?
C9 N2 C10 123.34(17) ?
C9 N2 H2 119.4(14) ?
C10 N2 H2 117.3(14) ?
B O3 C29 107.04(14) ?
B O4 C30 106.27(14) ?

loop_
_geom_bond_atom_site_label_1
_geom_bond_atom_site_label_2
_geom_bond_distance
_geom_bond_publ_flag
B O3 1.360(2) y
B O4 1.373(2) y
B C27 1.557(3) y
C1 O1 1.2357(19) ?
C1 N1 1.361(2) ?
C1 C2 1.499(2) ?
C2 C3 1.389(3) ?
C2 C7 1.393(2) ?
C3 C4 1.400(3) ?
C3 H3 0.99(2) ?
C4 C5 1.379(3) ?
C4 H4 0.99(3) ?
C5 C6 1.371(3) ?
C5 H5 0.97(3) ?
C6 C7 1.383(3) ?
C6 H6 0.93(2) ?
C7 H7 0.985(19) ?
C8 N1 1.480(2) ?
C8 C17 1.519(2) ?
C8 C9 1.533(2) ?
C8 H8 0.962(18) ?
C9 O2 1.225(2) ?
C9 N2 1.341(2) ?
C10 N2 1.451(2) ?
C10 C11 1.506(3) ?
C10 H10A 0.97(2) ?
C10 H10B 0.94(2) ?
C11 C12 1.386(3) ?
C11 C16 1.391(3) ?
C12 C13 1.384(3) ?
C12 H12 0.96(3) ?
C13 C14 1.374(4) ?
C13 H13 0.89(3) ?
C14 C15 1.375(4) ?
C14 H14 0.99(3) ?
C15 C16 1.383(3) ?
C15 H11 1.01(3) ?
C16 H15 0.94(2) ?
C17 C22 1.386(2) ?
C17 C18 1.393(2) ?
C18 C19 1.388(3) ?
C18 H18 1.00(2) ?
C19 C20 1.375(3) ?
C19 H19 0.93(3) ?
C20 C21 1.381(3) ?
C20 H20 0.98(3) ?
C21 C22 1.383(3) ?
C21 H21 1.00(3) ?
C22 H22 1.00(2) ?
C23 C28 1.383(2) ?
C23 C24 1.385(2) ?
C23 N1 1.4484(19) ?
C24 C25 1.392(2) ?
C24 H24 0.976(19) ?
C25 C26 1.386(3) ?
C25 H25 0.96(2) ?
C26 C27 1.393(3) ?
C26 H26 1.00(2) ?
C27 C28 1.398(2) ?
C28 H28 0.993(18) ?
C29 O3 1.462(2) ?
C29 C32 1.509(3) ?
C29 C31 1.531(3) ?
C29 C30 1.556(3) ?
C30 O4 1.468(2) ?
C30 C33 1.508(3) ?
C30 C34 1.526(3) ?
C31 H31A 0.99(2) ?
C31 H31B 1.03(3) ?
C31 H31C 1.05(2) ?
C32 H32A 1.02(3) ?
C32 H32B 1.03(3) ?
C32 H32C 1.03(3) ?
C33 H33A 0.98(3) ?
C33 H33B 0.95(3) ?
C33 H33C 0.96(3) ?
C34 H34A 1.05(3) ?
C34 H34B 1.04(3) ?
C34 H34C 1.01(3) ?
N2 H2 0.86(2) ?

loop_
_geom_hbond_atom_site_label_D
_geom_hbond_atom_site_label_H
_geom_hbond_atom_site_label_A
_geom_hbond_site_symmetry_A
_geom_hbond_distance_DH
_geom_hbond_distance_HA
_geom_hbond_distance_DA
_geom_hbond_angle_DHA
N2 H2 O1 2_677 0.86(2) 2.22(2) 3.023(2) 156(2)
